data_4313855
loop_
_publ_author_name
'Franti\<sek Hartl'
'Taasje Mahabiersing'
'Pascal Le Floch'
'Francois Mathey'
'Louis Ricard'
'Patrick Rosa'
'Stanislav Z\'ali\<s'

_publ_contact_author_address
;
    Labo DCPH,
    Ecole Polytechnique
    Route de Saclay
    91128 Palaiseau
    France
;
_publ_contact_author_email louis.ricard@polytechnique.fr
_publ_contact_author_fax 01-69-33-39-90
_publ_contact_author_name 'Louis Ricard'
_publ_contact_author_phone 01-69-33-45-72
_publ_section_title
;
 Electronic Properties of 4,4',5,5'-Tetramethyl-2,2'-biphosphinine (tmbp)
 in the Redox Series fac-[Mn(Br)(CO)3(tmbp)], [Mn(CO)3(tmbp)]2, and
 [Mn(CO)3(tmbp)]-: Crystallographic, Spectroelectrochemical, and DFT
 Computational Study
;
_journal_name_full 'Inorganic Chemistry'
_journal_page_first 4442
_journal_page_last 4455
_journal_paper_doi 10.1021/ic0206894
_journal_volume 42
_journal_year 2003
_chemical_formula_sum 'C25 H36 Mn Na O5 P2'
_chemical_formula_weight 556.41
_chemical_name_systematic
;
  ?
;
_space_group_IT_number 2
_symmetry_cell_setting triclinic
_symmetry_space_group_name_Hall '-P 1'
_symmetry_space_group_name_H-M 'P -1'
_atom_sites_solution_hydrogens geom
_atom_sites_solution_primary direct
_atom_sites_solution_secondary difmap
_audit_creation_method SHELXL-97
_cell_angle_alpha 96.830(5)
_cell_angle_beta 90.140(5)
_cell_angle_gamma 103.770(5)
_cell_formula_units_Z 2
_cell_length_a 9.024(5)
_cell_length_b 10.130(5)
_cell_length_c 15.833(5)
_cell_measurement_reflns_used 249
_cell_measurement_temperature 150.0(1)
_cell_measurement_theta_max 20.0
_cell_measurement_theta_min 3.0
_cell_volume 1395.1(11)
_computing_structure_refinement 'SHELXL-97 (Sheldrick, 1997)'
_computing_structure_solution 'SHELXS-97 (Sheldrick, 1990)'
_diffrn_ambient_temperature 150.0(1)
_diffrn_measured_fraction_theta_full 0.991
_diffrn_measured_fraction_theta_max 0.991
_diffrn_measurement_device_type KappaCCD
_diffrn_measurement_method 'phi and omega scans'
_diffrn_radiation_monochromator graphite
_diffrn_radiation_source 'fine-focus sealed tube'
_diffrn_radiation_type MoK\a
_diffrn_radiation_wavelength 0.71069
_diffrn_reflns_av_R_equivalents 0.0340
_diffrn_reflns_av_sigmaI/netI 0.0722
_diffrn_reflns_limit_h_max 11
_diffrn_reflns_limit_h_min -11
_diffrn_reflns_limit_k_max 13
_diffrn_reflns_limit_k_min -11
_diffrn_reflns_limit_l_max 20
_diffrn_reflns_limit_l_min -20
_diffrn_reflns_number 9407
_diffrn_reflns_theta_full 27.48
_diffrn_reflns_theta_max 27.48
_diffrn_reflns_theta_min 1.30
_exptl_absorpt_coefficient_mu 0.635
_exptl_absorpt_correction_T_max 0.9392
_exptl_absorpt_correction_T_min 0.8943
_exptl_absorpt_correction_type 'multiple scans'
_exptl_crystal_colour red
_exptl_crystal_density_diffrn 1.325
_exptl_crystal_density_method 'not measured'
_exptl_crystal_description plate
_exptl_crystal_F_000 584
_exptl_crystal_size_max 0.18
_exptl_crystal_size_mid 0.16
_exptl_crystal_size_min 0.10
_refine_diff_density_max 0.768
_refine_diff_density_min -0.491
_refine_diff_density_rms 0.071
_refine_ls_extinction_method none
_refine_ls_goodness_of_fit_ref 1.057
_refine_ls_hydrogen_treatment mixed
_refine_ls_matrix_type full
_refine_ls_number_parameters 343
_refine_ls_number_reflns 6345
_refine_ls_number_restraints 36
_refine_ls_restrained_S_all 1.055
_refine_ls_R_factor_all 0.0749
_refine_ls_R_factor_gt 0.0459
_refine_ls_shift/su_max 0.000
_refine_ls_shift/su_mean 0.000
_refine_ls_structure_factor_coef Fsqd
_refine_ls_weighting_details 'calc w=1/[\s^2^(Fo^2^)+(0.0585P)^2^+0.3694P] where P=(Fo^2^+2Fc^2^)/3'
_refine_ls_weighting_scheme calc
_refine_ls_wR_factor_gt 0.1071
_refine_ls_wR_factor_ref 0.1293
_reflns_number_gt 4643
_reflns_number_total 6345
_reflns_threshold_expression >2sigma(I)
_cod_data_source_file ic0206894_3.cif
_cod_data_source_block mnna;compound4
_cod_original_sg_symbol_H-M 'P -1 '
_cod_database_code 4313855

loop_
_symmetry_equiv_pos_as_xyz
'x, y, z'
'-x, -y, -z'

loop_
_atom_site_label
_atom_site_type_symbol
_atom_site_fract_x
_atom_site_fract_y
_atom_site_fract_z
_atom_site_U_iso_or_equiv
_atom_site_adp_type
_atom_site_occupancy
_atom_site_symmetry_multiplicity
_atom_site_calc_flag
_atom_site_refinement_flags
_atom_site_disorder_assembly
_atom_site_disorder_group
Mn1 Mn 0.27517(4) 0.03791(4) 0.16924(2) 0.02661(13) Uani 1 1 d . . .
P1 P 0.23526(8) 0.10432(7) 0.30151(4) 0.03050(17) Uani 1 1 d . . .
P2 P 0.34754(8) -0.11626(7) 0.23570(4) 0.02920(17) Uani 1 1 d . . .
Na1 Na -0.17826(11) 0.24259(10) 0.11661(6) 0.0334(2) Uani 1 1 d . . .
O1 O 0.5530(2) 0.1912(2) 0.09507(13) 0.0475(5) Uani 1 1 d . . .
O2 O 0.1558(2) -0.18068(19) 0.02909(12) 0.0415(5) Uani 1 1 d . . .
O3 O 0.0826(2) 0.2179(2) 0.12336(13) 0.0450(5) Uani 1 1 d . . .
O4 O -0.2334(2) 0.0977(2) 0.22136(12) 0.0414(5) Uani 1 1 d . . .
O5 O -0.1193(3) 0.4767(2) 0.13082(14) 0.0593(6) Uani 1 1 d . . .
C1 C 0.1608(3) 0.2295(3) 0.35743(17) 0.0375(6) Uani 1 1 d . . .
H1 H 0.1313 0.2942 0.3263 0.045 Uiso 1 1 calc R . .
C2 C 0.1411(3) 0.2419(3) 0.44393(18) 0.0394(7) Uani 1 1 d . . .
C3 C 0.1839(3) 0.1535(3) 0.49758(18) 0.0412(7) Uani 1 1 d . . .
C4 C 0.2499(3) 0.0489(3) 0.46610(17) 0.0402(7) Uani 1 1 d . . .
H4 H 0.2776 -0.0042 0.5064 0.048 Uiso 1 1 calc R . .
C5 C 0.2804(3) 0.0127(3) 0.38104(16) 0.0319(6) Uani 1 1 d . . .
C6 C 0.3372(3) -0.1027(3) 0.34712(16) 0.0321(6) Uani 1 1 d . . .
C7 C 0.3796(3) -0.1993(3) 0.39228(18) 0.0379(6) Uani 1 1 d . . .
H7 H 0.3772 -0.1837 0.4526 0.045 Uiso 1 1 calc R . .
C8 C 0.4246(3) -0.3151(3) 0.35810(19) 0.0392(7) Uani 1 1 d . . .
C9 C 0.4339(3) -0.3492(3) 0.26904(19) 0.0372(6) Uani 1 1 d . . .
C10 C 0.4053(3) -0.2666(3) 0.21026(18) 0.0347(6) Uani 1 1 d . . .
H10 H 0.4184 -0.2946 0.1519 0.042 Uiso 1 1 calc R . .
C11 C 0.0694(4) 0.3537(4) 0.4832(2) 0.0547(9) Uani 1 1 d . . .
H11A H 0.0467 0.4064 0.4388 0.082 Uiso 1 1 calc R . .
H11B H 0.1403 0.4146 0.5260 0.082 Uiso 1 1 calc R . .
H11C H -0.0253 0.3130 0.5102 0.082 Uiso 1 1 calc R . .
C12 C 0.1527(4) 0.1718(4) 0.59175(19) 0.0586(9) Uani 1 1 d . . .
H12A H 0.1977 0.1098 0.6208 0.088 Uiso 1 1 calc R . .
H12B H 0.0423 0.1508 0.5996 0.088 Uiso 1 1 calc R . .
H12C H 0.1980 0.2667 0.6157 0.088 Uiso 1 1 calc R . .
C13 C 0.4614(4) -0.4092(3) 0.4186(2) 0.0539(9) Uani 1 1 d . . .
H13A H 0.4613 -0.3661 0.4774 0.081 Uiso 1 1 calc R . .
H13B H 0.5623 -0.4258 0.4065 0.081 Uiso 1 1 calc R . .
H13C H 0.3844 -0.4964 0.4109 0.081 Uiso 1 1 calc R . .
C14 C 0.4779(4) -0.4809(3) 0.2359(2) 0.0534(8) Uani 1 1 d . . .
H14A H 0.4677 -0.4953 0.1736 0.080 Uiso 1 1 calc R . .
H14B H 0.4105 -0.5580 0.2592 0.080 Uiso 1 1 calc R . .
H14C H 0.5839 -0.4746 0.2533 0.080 Uiso 1 1 calc R . .
C15 C 0.4455(3) 0.1295(3) 0.12618(17) 0.0323(6) Uani 1 1 d . . .
C16 C 0.2021(3) -0.0935(3) 0.08491(16) 0.0306(6) Uani 1 1 d . . .
C17 C 0.1585(3) 0.1459(3) 0.14064(16) 0.0329(6) Uani 1 1 d . . .
C18 C -0.2294(5) -0.0758(4) 0.1060(3) 0.0545(9) Uani 1 1 d . . .
H18A H -0.325(5) -0.073(4) 0.080(2) 0.082 Uiso 1 1 d . . .
H18B H -0.169(5) -0.029(4) 0.083(3) 0.082 Uiso 1 1 d . . .
H18C H -0.223(4) -0.176(4) 0.092(2) 0.082 Uiso 1 1 d . . .
C19 C -0.2145(3) -0.0386(3) 0.20059(19) 0.0444(7) Uani 1 1 d . . .
H19A H -0.2930 -0.1035 0.2285 0.053 Uiso 1 1 calc R . .
H19B H -0.1127 -0.0440 0.2212 0.053 Uiso 1 1 calc R . .
C20 C -0.2594(4) 0.1287(3) 0.30958(18) 0.0491(8) Uani 1 1 d . . .
H20A H -0.1663 0.1319 0.3437 0.059 Uiso 1 1 calc R . .
H20B H -0.3434 0.0565 0.3277 0.059 Uiso 1 1 calc R . .
C21 C -0.3003(5) 0.2645(4) 0.3243(2) 0.0733(12) Uani 1 1 d . . .
H21A H -0.2151 0.3362 0.3085 0.110 Uiso 1 1 calc R . .
H21B H -0.3215 0.2844 0.3845 0.110 Uiso 1 1 calc R . .
H21C H -0.3912 0.2615 0.2894 0.110 Uiso 1 1 calc R . .
C22 C -0.2689(6) 0.4992(5) 0.0183(3) 0.0985(17) Uani 1 1 d . . .
H22A H -0.2110 0.4635 -0.0276 0.148 Uiso 1 1 calc R B .
H22B H -0.3210 0.5639 -0.0028 0.148 Uiso 1 1 calc R . .
H22C H -0.3446 0.4233 0.0377 0.148 Uiso 1 1 calc R . .
C23 C -0.1710(7) 0.5649(5) 0.0847(4) 0.1122(18) Uani 1 1 d . B .
H23A H -0.2238 0.6218 0.1233 0.135 Uiso 1 1 calc R A 2
H23B H -0.0823 0.6270 0.0622 0.135 Uiso 1 1 calc R A 2
C24 C 0.0278(7) 0.5294(7) 0.1879(5) 0.046(2) Uani 0.537(11) 1 d PU B 1
H24A H 0.0632 0.4510 0.2051 0.055 Uiso 0.537(11) 1 calc PR B 1
H24B H 0.1097 0.5838 0.1558 0.055 Uiso 0.537(11) 1 calc PR B 1
C25 C -0.0061(9) 0.6169(9) 0.2654(5) 0.061(2) Uani 0.537(11) 1 d PU B 1
H25A H -0.0360 0.6969 0.2481 0.091 Uiso 0.537(11) 1 calc PR B 1
H25B H 0.0851 0.6474 0.3030 0.091 Uiso 0.537(11) 1 calc PR B 1
H25C H -0.0896 0.5635 0.2957 0.091 Uiso 0.537(11) 1 calc PR B 1
C24 C -0.0517(13) 0.5903(9) 0.1894(6) 0.075(4) Uani 0.463(11) 1 d PU B 2
H24C H -0.1300 0.6330 0.2172 0.090 Uiso 0.463(11) 1 calc PR B 2
H24D H 0.0211 0.6598 0.1613 0.090 Uiso 0.463(11) 1 calc PR B 2
C25 C 0.0265(11) 0.5328(13) 0.2504(6) 0.078(4) Uani 0.463(11) 1 d PU B 2
H25D H -0.0487 0.4766 0.2841 0.117 Uiso 0.463(11) 1 calc PR B 2
H25E H 0.0930 0.6071 0.2882 0.117 Uiso 0.463(11) 1 calc PR B 2
H25F H 0.0882 0.4759 0.2201 0.117 Uiso 0.463(11) 1 calc PR B 2

loop_
_atom_site_aniso_label
_atom_site_aniso_U_11
_atom_site_aniso_U_22
_atom_site_aniso_U_33
_atom_site_aniso_U_23
_atom_site_aniso_U_13
_atom_site_aniso_U_12
Mn1 0.0211(2) 0.0288(2) 0.0325(2) 0.01102(16) 0.00172(15) 0.00740(16)
P1 0.0297(4) 0.0313(4) 0.0336(4) 0.0106(3) 0.0026(3) 0.0102(3)
P2 0.0248(4) 0.0298(3) 0.0357(4) 0.0111(3) 0.0008(3) 0.0083(3)
Na1 0.0280(6) 0.0332(5) 0.0417(6) 0.0145(4) 0.0019(4) 0.0081(4)
O1 0.0254(11) 0.0574(13) 0.0637(14) 0.0356(11) 0.0059(10) 0.0039(10)
O2 0.0484(12) 0.0350(10) 0.0393(11) 0.0071(9) -0.0019(9) 0.0053(9)
O3 0.0369(12) 0.0474(12) 0.0588(13) 0.0128(10) -0.0055(10) 0.0232(10)
O4 0.0401(12) 0.0442(11) 0.0414(11) 0.0204(9) -0.0007(9) 0.0054(9)
O5 0.0822(18) 0.0349(11) 0.0535(13) 0.0057(10) -0.0042(12) -0.0005(12)
C1 0.0408(17) 0.0372(15) 0.0393(15) 0.0092(12) 0.0020(12) 0.0168(13)
C2 0.0378(16) 0.0394(15) 0.0418(16) 0.0056(13) 0.0036(13) 0.0108(13)
C3 0.0430(17) 0.0442(16) 0.0373(15) 0.0099(13) 0.0059(13) 0.0098(14)
C4 0.0447(17) 0.0446(16) 0.0353(15) 0.0167(13) 0.0052(13) 0.0128(14)
C5 0.0287(14) 0.0337(14) 0.0346(14) 0.0129(11) 0.0014(11) 0.0059(11)
C6 0.0248(14) 0.0359(14) 0.0367(14) 0.0145(12) 0.0001(11) 0.0044(11)
C7 0.0361(16) 0.0407(16) 0.0390(15) 0.0141(12) -0.0036(12) 0.0088(13)
C8 0.0339(16) 0.0361(15) 0.0512(17) 0.0194(13) -0.0026(13) 0.0089(12)
C9 0.0263(14) 0.0325(14) 0.0557(18) 0.0128(13) -0.0016(12) 0.0091(12)
C10 0.0282(14) 0.0329(14) 0.0455(15) 0.0095(12) 0.0003(12) 0.0098(12)
C11 0.064(2) 0.061(2) 0.0462(18) -0.0006(16) 0.0049(16) 0.0333(18)
C12 0.079(3) 0.064(2) 0.0382(17) 0.0109(16) 0.0119(17) 0.0259(19)
C13 0.056(2) 0.0465(18) 0.066(2) 0.0262(16) -0.0057(17) 0.0171(16)
C14 0.059(2) 0.0421(17) 0.068(2) 0.0126(16) 0.0019(17) 0.0272(16)
C15 0.0261(14) 0.0327(14) 0.0415(15) 0.0147(12) -0.0042(12) 0.0093(12)
C16 0.0274(14) 0.0309(14) 0.0371(14) 0.0165(12) 0.0040(11) 0.0082(11)
C17 0.0272(14) 0.0345(14) 0.0368(14) 0.0061(12) -0.0011(11) 0.0059(12)
C18 0.061(2) 0.0371(19) 0.069(2) 0.0157(17) -0.0006(19) 0.0146(17)
C19 0.0352(16) 0.0437(17) 0.0591(19) 0.0285(15) 0.0004(14) 0.0080(13)
C20 0.0379(18) 0.063(2) 0.0416(17) 0.0211(15) -0.0049(14) -0.0034(15)
C21 0.092(3) 0.066(2) 0.055(2) -0.0008(19) -0.013(2) 0.007(2)
C22 0.122(4) 0.068(3) 0.110(4) 0.004(3) -0.041(3) 0.036(3)
C23 0.138(5) 0.063(3) 0.142(5) 0.037(3) 0.014(4) 0.026(3)
C24 0.030(3) 0.040(4) 0.057(5) -0.015(3) 0.005(3) 0.000(3)
C25 0.063(5) 0.049(4) 0.056(5) -0.016(4) 0.021(4) -0.005(4)
C24 0.077(7) 0.038(5) 0.092(7) -0.018(4) 0.027(5) -0.009(5)
C25 0.066(6) 0.096(9) 0.038(5) -0.012(6) 0.003(4) -0.036(6)

loop_
_atom_type_symbol
_atom_type_description
_atom_type_scat_dispersion_real
_atom_type_scat_dispersion_imag
_atom_type_scat_source
C C 0.0033 0.0016 'International Tables Vol C Tables 4.2.6.8 and 6.1.1.4'
H H 0.0000 0.0000 'International Tables Vol C Tables 4.2.6.8 and 6.1.1.4'
O O 0.0106 0.0060 'International Tables Vol C Tables 4.2.6.8 and 6.1.1.4'
Na Na 0.0362 0.0249 'International Tables Vol C Tables 4.2.6.8 and 6.1.1.4'
P P 0.1023 0.0942 'International Tables Vol C Tables 4.2.6.8 and 6.1.1.4'
Mn Mn 0.3368 0.7283 'International Tables Vol C Tables 4.2.6.8 and 6.1.1.4'

loop_
_geom_angle_atom_site_label_1
_geom_angle_atom_site_label_2
_geom_angle_atom_site_label_3
_geom_angle
_geom_angle_site_symmetry_1
_geom_angle_site_symmetry_3
_geom_angle_publ_flag
C16 Mn1 C15 102.13(12) . . ?
C16 Mn1 C17 94.01(12) . . ?
C15 Mn1 C17 95.86(12) . . ?
C16 Mn1 P1 141.42(9) . . ?
C15 Mn1 P1 116.14(9) . . ?
C17 Mn1 P1 87.08(9) . . ?
C16 Mn1 P2 88.14(9) . . ?
C15 Mn1 P2 104.51(9) . . ?
C17 Mn1 P2 158.60(10) . . ?
P1 Mn1 P2 78.19(4) . . ?
C1 P1 C5 103.32(14) . . ?
C1 P1 Mn1 137.65(10) . . ?
C5 P1 Mn1 119.01(10) . . ?
C10 P2 C6 103.24(13) . . ?
C10 P2 Mn1 138.31(10) . . ?
C6 P2 Mn1 118.27(9) . . ?
O5 Na1 O4 128.94(9) . . ?
O5 Na1 O2 103.66(8) . 2 ?
O4 Na1 O2 127.31(8) . 2 ?
O5 Na1 O1 101.24(9) . 1_455 ?
O4 Na1 O1 84.27(8) . 1_455 ?
O2 Na1 O1 88.93(8) 2 1_455 ?
O5 Na1 O3 96.59(9) . . ?
O4 Na1 O3 87.72(8) . . ?
O2 Na1 O3 82.90(8) 2 . ?
O1 Na1 O3 161.71(9) 1_455 . ?
C15 O1 Na1 137.42(18) . 1_655 ?
C16 O2 Na1 142.63(19) . 2 ?
C17 O3 Na1 143.9(2) . . ?
C20 O4 C19 112.6(2) . . ?
C20 O4 Na1 129.57(18) . . ?
C19 O4 Na1 116.95(17) . . ?
C23 O5 C24 88.0(6) . . ?
C23 O5 C24 120.0(4) . . ?
C24 O5 C24 41.3(5) . . ?
C23 O5 Na1 130.3(3) . . ?
C24 O5 Na1 140.6(5) . . ?
C24 O5 Na1 107.9(3) . . ?
C2 C1 P1 124.5(2) . . ?
C2 C1 H1 117.7 . . ?
P1 C1 H1 117.7 . . ?
C1 C2 C3 123.0(3) . . ?
C1 C2 C11 118.3(3) . . ?
C3 C2 C11 118.7(3) . . ?
C4 C3 C2 121.8(3) . . ?
C4 C3 C12 118.8(3) . . ?
C2 C3 C12 119.3(3) . . ?
C3 C4 C5 126.8(3) . . ?
C3 C4 H4 116.6 . . ?
C5 C4 H4 116.6 . . ?
C4 C5 C6 126.9(2) . . ?
C4 C5 P1 120.5(2) . . ?
C6 C5 P1 112.43(19) . . ?
C7 C6 C5 127.4(2) . . ?
C7 C6 P2 120.5(2) . . ?
C5 C6 P2 112.08(18) . . ?
C8 C7 C6 126.6(3) . . ?
C8 C7 H7 116.7 . . ?
C6 C7 H7 116.7 . . ?
C7 C8 C9 122.1(2) . . ?
C7 C8 C13 118.2(3) . . ?
C9 C8 C13 119.7(3) . . ?
C10 C9 C8 122.8(2) . . ?
C10 C9 C14 118.0(3) . . ?
C8 C9 C14 119.2(2) . . ?
C9 C10 P2 124.6(2) . . ?
C9 C10 H10 117.7 . . ?
P2 C10 H10 117.7 . . ?
C2 C11 H11A 109.5 . . ?
C2 C11 H11B 109.5 . . ?
H11A C11 H11B 109.5 . . ?
C2 C11 H11C 109.5 . . ?
H11A C11 H11C 109.5 . . ?
H11B C11 H11C 109.5 . . ?
C3 C12 H12A 109.5 . . ?
C3 C12 H12B 109.5 . . ?
H12A C12 H12B 109.5 . . ?
C3 C12 H12C 109.5 . . ?
H12A C12 H12C 109.5 . . ?
H12B C12 H12C 109.5 . . ?
C8 C13 H13A 109.5 . . ?
C8 C13 H13B 109.5 . . ?
H13A C13 H13B 109.5 . . ?
C8 C13 H13C 109.5 . . ?
H13A C13 H13C 109.5 . . ?
H13B C13 H13C 109.5 . . ?
C9 C14 H14A 109.5 . . ?
C9 C14 H14B 109.5 . . ?
H14A C14 H14B 109.5 . . ?
C9 C14 H14C 109.5 . . ?
H14A C14 H14C 109.5 . . ?
H14B C14 H14C 109.5 . . ?
O1 C15 Mn1 176.8(2) . . ?
O2 C16 Mn1 179.0(2) . . ?
O3 C17 Mn1 178.8(2) . . ?
C19 C18 H18A 116(2) . . ?
C19 C18 H18B 112(3) . . ?
H18A C18 H18B 105(4) . . ?
C19 C18 H18C 108(2) . . ?
H18A C18 H18C 104(3) . . ?
H18B C18 H18C 111(4) . . ?
O4 C19 C18 109.1(2) . . ?
O4 C19 H19A 109.9 . . ?
C18 C19 H19A 109.9 . . ?
O4 C19 H19B 109.9 . . ?
C18 C19 H19B 109.9 . . ?
H19A C19 H19B 108.3 . . ?
O4 C20 C21 109.5(3) . . ?
O4 C20 H20A 109.8 . . ?
C21 C20 H20A 109.8 . . ?
O4 C20 H20B 109.8 . . ?
C21 C20 H20B 109.8 . . ?
H20A C20 H20B 108.2 . . ?
C20 C21 H21A 109.5 . . ?
C20 C21 H21B 109.5 . . ?
H21A C21 H21B 109.5 . . ?
C20 C21 H21C 109.5 . . ?
H21A C21 H21C 109.5 . . ?
H21B C21 H21C 109.5 . . ?
C23 C22 H22A 109.5 . . ?
C23 C22 H22B 109.5 . . ?
H22A C22 H22B 109.5 . . ?
C23 C22 H22C 109.5 . . ?
H22A C22 H22C 109.5 . . ?
H22B C22 H22C 109.5 . . ?
C22 C23 O5 113.4(4) . . ?
C22 C23 C24 159.0(5) . . ?
O5 C23 C24 46.5(4) . . ?
C22 C23 H23A 108.9 . . ?
O5 C23 H23A 108.9 . . ?
C24 C23 H23A 78.0 . . ?
C22 C23 H23B 108.9 . . ?
O5 C23 H23B 108.9 . . ?
C24 C23 H23B 86.8 . . ?
H23A C23 H23B 107.7 . . ?
C25 C24 O5 109.0(5) . . ?
C25 C24 H24A 109.9 . . ?
O5 C24 H24A 109.9 . . ?
C25 C24 H24B 109.9 . . ?
O5 C24 H24B 109.9 . . ?
H24A C24 H24B 108.3 . . ?
O5 C24 C25 103.6(9) . . ?
O5 C24 C23 45.5(4) . . ?
C25 C24 C23 149.0(8) . . ?
O5 C24 H24C 111.0 . . ?
C25 C24 H24C 111.0 . . ?
C23 C24 H24C 87.4 . . ?
O5 C24 H24D 111.0 . . ?
C25 C24 H24D 111.0 . . ?
C23 C24 H24D 84.1 . . ?
H24C C24 H24D 109.0 . . ?
C24 C25 H25D 109.5 . . ?
C24 C25 H25E 109.5 . . ?
H25D C25 H25E 109.5 . . ?
C24 C25 H25F 109.5 . . ?
H25D C25 H25F 109.5 . . ?
H25E C25 H25F 109.5 . . ?

loop_
_geom_bond_atom_site_label_1
_geom_bond_atom_site_label_2
_geom_bond_distance
_geom_bond_site_symmetry_2
_geom_bond_publ_flag
Mn1 C16 1.773(3) . ?
Mn1 C15 1.779(3) . ?
Mn1 C17 1.781(3) . ?
Mn1 P1 2.1799(10) . ?
Mn1 P2 2.2014(10) . ?
P1 C1 1.728(3) . ?
P1 C5 1.751(3) . ?
P2 C10 1.728(3) . ?
P2 C6 1.757(3) . ?
Na1 O5 2.286(3) . ?
Na1 O4 2.321(2) . ?
Na1 O2 2.340(2) 2 ?
Na1 O1 2.371(2) 1_455 ?
Na1 O3 2.429(2) . ?
O1 C15 1.166(3) . ?
O1 Na1 2.371(2) 1_655 ?
O2 C16 1.172(3) . ?
O2 Na1 2.340(2) 2 ?
O3 C17 1.167(3) . ?
O4 C20 1.427(4) . ?
O4 C19 1.430(3) . ?
O5 C23 1.379(5) . ?
O5 C24 1.402(8) . ?
O5 C24 1.551(6) . ?
C1 C2 1.376(4) . ?
C1 H1 0.9500 . ?
C2 C3 1.420(4) . ?
C2 C11 1.507(4) . ?
C3 C4 1.380(4) . ?
C3 C12 1.516(4) . ?
C4 C5 1.398(4) . ?
C4 H4 0.9500 . ?
C5 C6 1.434(4) . ?
C6 C7 1.399(4) . ?
C7 C8 1.383(4) . ?
C7 H7 0.9500 . ?
C8 C9 1.419(4) . ?
C8 C13 1.517(4) . ?
C9 C10 1.386(4) . ?
C9 C14 1.516(4) . ?
C10 H10 0.9500 . ?
C11 H11A 0.9800 . ?
C11 H11B 0.9800 . ?
C11 H11C 0.9800 . ?
C12 H12A 0.9800 . ?
C12 H12B 0.9800 . ?
C12 H12C 0.9800 . ?
C13 H13A 0.9800 . ?
C13 H13B 0.9800 . ?
C13 H13C 0.9800 . ?
C14 H14A 0.9800 . ?
C14 H14B 0.9800 . ?
C14 H14C 0.9800 . ?
C18 C19 1.498(5) . ?
C18 H18A 0.96(4) . ?
C18 H18B 0.76(4) . ?
C18 H18C 1.02(4) . ?
C19 H19A 0.9900 . ?
C19 H19B 0.9900 . ?
C20 C21 1.499(5) . ?
C20 H20A 0.9900 . ?
C20 H20B 0.9900 . ?
C21 H21A 0.9800 . ?
C21 H21B 0.9800 . ?
C21 H21C 0.9800 . ?
C22 C23 1.371(6) . ?
C22 H22A 0.9800 . ?
C22 H22B 0.9800 . ?
C22 H22C 0.9800 . ?
C23 C24 1.932(13) . ?
C23 H23A 0.9900 . ?
C23 H23B 0.9900 . ?
C24 C25 1.503(11) . ?
C24 H24A 0.9900 . ?
C24 H24B 0.9900 . ?
C25 H25A 0.9800 . ?
C25 H25B 0.9800 . ?
C25 H25C 0.9800 . ?
C24 C25 1.447(19) . ?
C24 H24C 0.9900 . ?
C24 H24D 0.9900 . ?
C25 H25D 0.9800 . ?
C25 H25E 0.9800 . ?
C25 H25F 0.9800 . ?
